data_4086669
loop_
_publ_author_name
'Gonz\'alez-P\'erez, Juan I.'
'Mart\'in, Avelino'
'Mena, Miguel'
'Santamar\'ia, Cristina'

_publ_section_title
;
 C--H Activation on an Oxo-Bridged Dititanium Complex: From Alkyl to
 \m-Alkylidene Functionalities
;
_journal_issue 15
_journal_name_full Organometallics
_journal_page_first 2488
_journal_paper_doi 10.1021/acs.organomet.6b00381
_journal_volume 35
_journal_year 2016
_chemical_formula_moiety 'C33 H59 N1 O1 Si2 Ti2'
_chemical_formula_sum 'C33 H59 N O Si2 Ti2'
_chemical_formula_weight 637.79
_space_group_IT_number 14
_symmetry_cell_setting monoclinic
_symmetry_Int_Tables_number 14
_symmetry_space_group_name_Hall '-P 2ybc'
_symmetry_space_group_name_H-M 'P 1 21/c 1'
_atom_sites_solution_hydrogens geom
_atom_sites_solution_primary direct
_atom_sites_solution_secondary difmap
_audit_conform_dict_location ftp://ftp.iucr.org/pub/cif_core.dic
_audit_conform_dict_name cif_core.dic
_audit_conform_dict_version 2.4.3
_audit_creation_date 2015-10-21T12:20:36-00:00
_audit_creation_method 'WinGX routine CIF_UPDATE'
_cell_angle_alpha 90
_cell_angle_beta 92.670(8)
_cell_angle_gamma 90
_cell_formula_units_Z 4
_cell_length_a 16.1779(16)
_cell_length_b 9.2899(6)
_cell_length_c 23.711(3)
_cell_measurement_reflns_used 97
_cell_measurement_temperature 150(2)
_cell_measurement_theta_max 20
_cell_measurement_theta_min 3
_cell_measurement_wavelength 0.71073
_cell_volume 3559.7(6)
_computing_cell_refinement 'Dirax/lsq (Duisenberg & Schreurs, 1989-2000)'
_computing_data_collection 'Collect (Bruker AXS BV, 1997-2004)'
_computing_data_reduction 'EvalCCD (Duisenberg & Schreurs 1990-2000)'
_computing_molecular_graphics 'DIAMOND (Brandenburg, 2006)'
_computing_publication_material 'WinGX publication routines (Farrugia, 2012)'
_computing_structure_refinement 'SHELXL-2014/7 (Sheldrick, 2015)'
_computing_structure_solution 'SHELXS-2013/1 (Sheldrick, 2008)'
_diffrn_ambient_temperature 150(2)
_diffrn_detector 'CCD plate'
_diffrn_detector_area_resol_mean 9
_diffrn_measured_fraction_theta_full 0.998
_diffrn_measured_fraction_theta_max 0.998
_diffrn_measurement_device '95mm CCD camera on \k-goniostat'
_diffrn_measurement_device_type KappaCCD
_diffrn_measurement_method 'CCD rotation images, thick slices'
_diffrn_orient_matrix_UB_11 0.01
_diffrn_orient_matrix_UB_12 0
_diffrn_orient_matrix_UB_13 0
_diffrn_orient_matrix_UB_21 0
_diffrn_orient_matrix_UB_22 0.01
_diffrn_orient_matrix_UB_23 0
_diffrn_orient_matrix_UB_31 0
_diffrn_orient_matrix_UB_32 0
_diffrn_orient_matrix_UB_33 0.01
_diffrn_radiation_monochromator 'horizonally mounted graphite crystal'
_diffrn_radiation_probe x-ray
_diffrn_radiation_type MoK\a
_diffrn_radiation_wavelength 0.71073
_diffrn_reflns_av_R_equivalents 0.1016
_diffrn_reflns_av_unetI/netI 0.0511
_diffrn_reflns_Laue_measured_fraction_full 0.998
_diffrn_reflns_Laue_measured_fraction_max 0.998
_diffrn_reflns_limit_h_max 19
_diffrn_reflns_limit_h_min -19
_diffrn_reflns_limit_k_max 11
_diffrn_reflns_limit_k_min -11
_diffrn_reflns_limit_l_max 28
_diffrn_reflns_limit_l_min -28
_diffrn_reflns_number 60196
_diffrn_reflns_point_group_measured_fraction_full 0.998
_diffrn_reflns_point_group_measured_fraction_max 0.998
_diffrn_reflns_reduction_process
;
        Scaled and merged with Sortav
        R.H. Blessing, (1987) Cryst. Rev. 1, 3-58
        R.H. Blessing, (1989) J. Appl. Cryst. 22, 396-397
;
_diffrn_reflns_theta_full 25
_diffrn_reflns_theta_max 25.24
_diffrn_reflns_theta_min 3.025
_diffrn_source 'Enraf Nonius FR590'
_diffrn_standards_number 0
_exptl_absorpt_coefficient_mu 0.539
_exptl_absorpt_correction_T_max 0.993
_exptl_absorpt_correction_T_min 0.874
_exptl_absorpt_correction_type multi-scan
_exptl_absorpt_process_details
;
 R.H. Blessing, Acta Cryst. (1995), A51, 33-38
;
_exptl_crystal_colour yellow
_exptl_crystal_density_diffrn 1.19
_exptl_crystal_density_method 'not measured'
_exptl_crystal_description prism
_exptl_crystal_F_000 1376
_exptl_crystal_size_max 0.23
_exptl_crystal_size_mid 0.15
_exptl_crystal_size_min 0.11
_refine_diff_density_max 1.443
_refine_diff_density_min -0.435
_refine_diff_density_rms 0.088
_refine_ls_extinction_method none
_refine_ls_goodness_of_fit_ref 1.068
_refine_ls_hydrogen_treatment constr
_refine_ls_matrix_type full
_refine_ls_number_constraints 0
_refine_ls_number_parameters 369
_refine_ls_number_reflns 6434
_refine_ls_number_restraints 0
_refine_ls_restrained_S_all 1.068
_refine_ls_R_factor_all 0.1071
_refine_ls_R_factor_gt 0.0636
_refine_ls_shift/su_max 0.001
_refine_ls_shift/su_mean 0
_refine_ls_structure_factor_coef Fsqd
_refine_ls_weighting_details 'w=1/[\s^2^(Fo^2^)+(0.0686P)^2^+9.1174P] where P=(Fo^2^+2Fc^2^)/3'
_refine_ls_weighting_scheme calc
_refine_ls_wR_factor_gt 0.142
_refine_ls_wR_factor_ref 0.1701
_reflns_Friedel_coverage 0
_reflns_number_gt 4428
_reflns_number_total 6434
_reflns_threshold_expression 'I > 2\s(I)'
_cod_data_source_file om6b00381_si_001.cif
_cod_data_source_block 5
_cod_original_sg_symbol_H-M 'P 21/c'
_cod_original_formula_sum 'C33 H59 N1 O1 Si2 Ti2'
_cod_database_code 4086669

loop_
_symmetry_equiv_pos_as_xyz
'x, y, z'
'-x, y+1/2, -z+1/2'
'-x, -y, -z'
'x, -y-1/2, z-1/2'

loop_
_atom_site_label
_atom_site_type_symbol
_atom_site_fract_x
_atom_site_fract_y
_atom_site_fract_z
_atom_site_U_iso_or_equiv
_atom_site_adp_type
_atom_site_occupancy
_atom_site_site_symmetry_order
_atom_site_calc_flag
_atom_site_refinement_flags_posn
_atom_site_refinement_flags_adp
_atom_site_refinement_flags_occupancy
_atom_site_disorder_assembly
_atom_site_disorder_group
C21 C 0.2722(3) 0.6288(5) 0.20979(18) 0.0404(12) Uani 1 1 d . . . . .
C22 C 0.3412(3) 0.7199(6) 0.21848(18) 0.0405(12) Uani 1 1 d . . . . .
C23 C 0.3122(3) 0.8625(5) 0.22194(17) 0.0366(11) Uani 1 1 d . . . . .
C24 C 0.2251(3) 0.8594(5) 0.21492(17) 0.0324(10) Uani 1 1 d . . . . .
C25 C 0.2001(3) 0.7153(5) 0.20707(17) 0.0350(11) Uani 1 1 d . . . . .
C26 C 0.2735(4) 0.4669(6) 0.2046(2) 0.0631(17) Uani 1 1 d . . . . .
H26A H 0.2903 0.4402 0.1668 0.095 Uiso 1 1 calc R U . . .
H26B H 0.2182 0.4286 0.2105 0.095 Uiso 1 1 calc R U . . .
H26C H 0.313 0.4269 0.233 0.095 Uiso 1 1 calc R U . . .
C27 C 0.4299(3) 0.6732(8) 0.2162(2) 0.0694(19) Uani 1 1 d . . . . .
H27A H 0.4365 0.5772 0.233 0.104 Uiso 1 1 calc R U . . .
H27B H 0.4655 0.7416 0.2374 0.104 Uiso 1 1 calc R U . . .
H27C H 0.4457 0.6703 0.1768 0.104 Uiso 1 1 calc R U . . .
C28 C 0.3637(4) 0.9953(7) 0.2273(2) 0.0604(16) Uani 1 1 d . . . . .
H28A H 0.3632 1.0451 0.1909 0.091 Uiso 1 1 calc R U . . .
H28B H 0.4207 0.9691 0.2389 0.091 Uiso 1 1 calc R U . . .
H28C H 0.3412 1.059 0.2557 0.091 Uiso 1 1 calc R U . . .
C29 C 0.1702(3) 0.9899(6) 0.2131(2) 0.0496(13) Uani 1 1 d . . . . .
H29A H 0.1671 1.0295 0.1748 0.074 Uiso 1 1 calc R U . . .
H29B H 0.193 1.0626 0.2394 0.074 Uiso 1 1 calc R U . . .
H29C H 0.1146 0.9627 0.224 0.074 Uiso 1 1 calc R U . . .
C30 C 0.1140(3) 0.6653(6) 0.1907(2) 0.0504(14) Uani 1 1 d . . . . .
H30A H 0.0742 0.7399 0.2002 0.076 Uiso 1 1 calc R U . . .
H30B H 0.1021 0.5766 0.2112 0.076 Uiso 1 1 calc R U . . .
H30C H 0.1096 0.6467 0.15 0.076 Uiso 1 1 calc R U . . .
C31 C 0.5143(3) 0.5443(6) 0.4130(2) 0.0481(13) Uani 1 1 d . . . . .
H31A H 0.487 0.4728 0.4362 0.072 Uiso 1 1 calc R U . . .
H31B H 0.5602 0.5885 0.4352 0.072 Uiso 1 1 calc R U . . .
H31C H 0.5355 0.497 0.3797 0.072 Uiso 1 1 calc R U . . .
C32 C 0.4956(3) 0.8360(6) 0.3568(2) 0.0529(14) Uani 1 1 d . . . . .
H32A H 0.5199 0.801 0.3223 0.079 Uiso 1 1 calc R U . . .
H32B H 0.5397 0.87 0.3833 0.079 Uiso 1 1 calc R U . . .
H32C H 0.4576 0.9155 0.3475 0.079 Uiso 1 1 calc R U . . .
C33 C 0.3985(3) 0.7540(5) 0.45962(19) 0.0372(11) Uani 1 1 d . . . . .
H33A H 0.3983 0.6727 0.4866 0.045 Uiso 1 1 calc R U . . .
H33B H 0.4372 0.8277 0.4754 0.045 Uiso 1 1 calc R U . . .
C34 C 0.3538(3) 0.6142(5) 0.34318(18) 0.0322(10) Uani 1 1 d . . . . .
H34A H 0.3243 0.5424 0.3656 0.039 Uiso 1 1 calc R U . . .
H34B H 0.3808 0.56 0.3131 0.039 Uiso 1 1 calc R U . . .
C41 C -0.0122(3) 0.7904(6) 0.3015(2) 0.0457(12) Uani 1 1 d . . . . .
H41A H 0.0114 0.8713 0.2812 0.069 Uiso 1 1 calc R U . . .
H41B H -0.0628 0.8216 0.3191 0.069 Uiso 1 1 calc R U . . .
H41C H -0.0253 0.7118 0.275 0.069 Uiso 1 1 calc R U . . .
C42 C 0.0072(3) 0.5847(5) 0.3969(2) 0.0456(12) Uani 1 1 d . . . . .
H42A H -0.0098 0.5072 0.3709 0.068 Uiso 1 1 calc R U . . .
H42B H -0.0419 0.628 0.4127 0.068 Uiso 1 1 calc R U . . .
H42C H 0.0431 0.5454 0.4276 0.068 Uiso 1 1 calc R U . . .
C43 C 0.1547(2) 0.6352(4) 0.32637(17) 0.0285(9) Uani 1 1 d . . . . .
H43A H 0.1324 0.5829 0.2926 0.034 Uiso 1 1 calc R U . . .
H43B H 0.1745 0.5611 0.3538 0.034 Uiso 1 1 calc R U . . .
C44 C 0.0955(2) 0.8807(5) 0.40381(19) 0.0338(10) Uani 1 1 d . . . . .
H44A H 0.0741 0.8608 0.4415 0.041 Uiso 1 1 calc R U . . .
H44B H 0.0648 0.9656 0.3886 0.041 Uiso 1 1 calc R U . . .
C51 C 0.3143(3) 0.8167(5) 0.45463(17) 0.0286(9) Uani 1 1 d . . . . .
C52 C 0.2270(3) 0.6698(5) 0.51809(18) 0.0360(11) Uani 1 1 d . . . . .
C53 C 0.1379(3) 0.6898(6) 0.5329(2) 0.0504(13) Uani 1 1 d . . . . .
H53A H 0.1304 0.7869 0.548 0.076 Uiso 1 1 calc R U . . .
H53B H 0.1238 0.6186 0.5614 0.076 Uiso 1 1 calc R U . . .
H53C H 0.1017 0.6769 0.499 0.076 Uiso 1 1 calc R U . . .
C54 C 0.2832(3) 0.6896(6) 0.57119(19) 0.0432(12) Uani 1 1 d . . . . .
H54A H 0.3411 0.6798 0.5615 0.065 Uiso 1 1 calc R U . . .
H54B H 0.2701 0.6161 0.5991 0.065 Uiso 1 1 calc R U . . .
H54C H 0.2743 0.7854 0.5871 0.065 Uiso 1 1 calc R U . . .
C55 C 0.2410(4) 0.5235(5) 0.4917(2) 0.0512(14) Uani 1 1 d . . . . .
H55A H 0.2077 0.5156 0.4562 0.077 Uiso 1 1 calc R U . . .
H55B H 0.2246 0.4478 0.5177 0.077 Uiso 1 1 calc R U . . .
H55C H 0.2997 0.5125 0.4842 0.077 Uiso 1 1 calc R U . . .
N1 N 0.2460(2) 0.7831(4) 0.47572(14) 0.0265(8) Uani 1 1 d . . . . .
O1 O 0.25423(17) 0.9026(3) 0.34389(11) 0.0282(6) Uani 1 1 d . . . . .
Si1 Si 0.43785(7) 0.68671(14) 0.39007(5) 0.0320(3) Uani 1 1 d . . . . .
Si2 Si 0.06502(7) 0.72576(13) 0.35788(5) 0.0303(3) Uani 1 1 d . . . . .
Ti1 Ti 0.22465(5) 0.94649(8) 0.41748(3) 0.0266(2) Uani 1 1 d . . . . .
Ti2 Ti 0.26008(4) 0.74560(8) 0.30145(3) 0.0247(2) Uani 1 1 d . . . . .
C11 C 0.2749(7) 1.1829(9) 0.4004(4) 0.0289(14) Uani 0.537(9) 1 d . . P A 1
C12 C 0.3055(6) 1.1431(10) 0.4551(6) 0.0289(14) Uani 0.537(9) 1 d . . P A 1
C13 C 0.2351(8) 1.1291(10) 0.4895(4) 0.0289(14) Uani 0.537(9) 1 d . . P A 1
C14 C 0.1655(10) 1.1663(15) 0.4542(5) 0.0289(14) Uani 0.537(9) 1 d . . P A 1
C15 C 0.1887(6) 1.1916(12) 0.3989(5) 0.0289(14) Uani 0.537(9) 1 d . . P A 1
C16 C 0.3339(7) 1.2104(11) 0.3539(5) 0.0556(17) Uani 0.537(9) 1 d . . P A 1
H16A H 0.3604 1.3044 0.3598 0.083 Uiso 0.537(9) 1 calc R U P A 1
H16B H 0.3032 1.2096 0.3173 0.083 Uiso 0.537(9) 1 calc R U P A 1
H16C H 0.3763 1.135 0.3545 0.083 Uiso 0.537(9) 1 calc R U P A 1
C17 C 0.3925(6) 1.1330(11) 0.4787(5) 0.0556(17) Uani 0.537(9) 1 d . . P A 1
H17A H 0.4297 1.1152 0.448 0.083 Uiso 0.537(9) 1 calc R U P A 1
H17B H 0.3969 1.0536 0.5059 0.083 Uiso 0.537(9) 1 calc R U P A 1
H17C H 0.4079 1.2234 0.4977 0.083 Uiso 0.537(9) 1 calc R U P A 1
C18 C 0.2340(8) 1.1047(11) 0.5510(5) 0.0556(17) Uani 0.537(9) 1 d . . P A 1
H18A H 0.2794 1.0399 0.5628 0.083 Uiso 0.537(9) 1 calc R U P A 1
H18B H 0.1811 1.0611 0.5601 0.083 Uiso 0.537(9) 1 calc R U P A 1
H18C H 0.2408 1.1968 0.5708 0.083 Uiso 0.537(9) 1 calc R U P A 1
C19 C 0.0768(8) 1.1793(12) 0.4709(5) 0.0556(17) Uani 0.537(9) 1 d . . P A 1
H19A H 0.0694 1.1246 0.5056 0.083 Uiso 0.537(9) 1 calc R U P A 1
H19B H 0.0399 1.141 0.4406 0.083 Uiso 0.537(9) 1 calc R U P A 1
H19C H 0.0637 1.2808 0.4773 0.083 Uiso 0.537(9) 1 calc R U P A 1
C20 C 0.1370(8) 1.2344(12) 0.3483(5) 0.0556(17) Uani 0.537(9) 1 d . . P A 1
H20A H 0.1622 1.1982 0.3143 0.083 Uiso 0.537(9) 1 calc R U P A 1
H20B H 0.1333 1.3396 0.3466 0.083 Uiso 0.537(9) 1 calc R U P A 1
H20C H 0.0815 1.1936 0.3507 0.083 Uiso 0.537(9) 1 calc R U P A 1
C11' C 0.2130(8) 1.1952(15) 0.4018(7) 0.0339(18) Uani 0.463(9) 1 d . . P A 2
C12' C 0.2938(7) 1.1690(12) 0.4220(7) 0.0339(18) Uani 0.463(9) 1 d . . P A 2
C13' C 0.2887(9) 1.1251(11) 0.4795(6) 0.0339(18) Uani 0.463(9) 1 d . . P A 2
C14' C 0.2033(7) 1.1238(12) 0.4902(6) 0.0339(18) Uani 0.463(9) 1 d . . P A 2
C15' C 0.1551(11) 1.1633(18) 0.4430(6) 0.0339(18) Uani 0.463(9) 1 d . . P A 2
C16' C 0.1822(10) 1.2439(14) 0.3430(6) 0.060(2) Uani 0.463(9) 1 d . . P A 2
H16D H 0.162 1.3431 0.3449 0.09 Uiso 0.463(9) 1 calc R U P A 2
H16E H 0.1372 1.1807 0.3292 0.09 Uiso 0.463(9) 1 calc R U P A 2
H16F H 0.2278 1.2391 0.3172 0.09 Uiso 0.463(9) 1 calc R U P A 2
C17' C 0.3701(8) 1.1893(13) 0.3885(6) 0.060(2) Uani 0.463(9) 1 d . . P A 2
H17D H 0.3586 1.1567 0.3496 0.09 Uiso 0.463(9) 1 calc R U P A 2
H17E H 0.4158 1.1329 0.4057 0.09 Uiso 0.463(9) 1 calc R U P A 2
H17F H 0.3853 1.2914 0.3884 0.09 Uiso 0.463(9) 1 calc R U P A 2
C18' C 0.3620(8) 1.0977(13) 0.5212(6) 0.060(2) Uani 0.463(9) 1 d . . P A 2
H18D H 0.3704 1.1819 0.5457 0.09 Uiso 0.463(9) 1 calc R U P A 2
H18E H 0.4119 1.0805 0.5004 0.09 Uiso 0.463(9) 1 calc R U P A 2
H18F H 0.3505 1.0132 0.5443 0.09 Uiso 0.463(9) 1 calc R U P A 2
C19' C 0.1745(10) 1.0922(13) 0.5494(6) 0.060(2) Uani 0.463(9) 1 d . . P A 2
H19D H 0.2063 1.0114 0.5658 0.09 Uiso 0.463(9) 1 calc R U P A 2
H19E H 0.1156 1.0674 0.5472 0.09 Uiso 0.463(9) 1 calc R U P A 2
H19F H 0.1832 1.1775 0.5733 0.09 Uiso 0.463(9) 1 calc R U P A 2
C20' C 0.0656(9) 1.1995(15) 0.4441(6) 0.060(2) Uani 0.463(9) 1 d . . P A 2
H20D H 0.0592 1.2948 0.4611 0.09 Uiso 0.463(9) 1 calc R U P A 2
H20E H 0.0375 1.1274 0.4665 0.09 Uiso 0.463(9) 1 calc R U P A 2
H20F H 0.0413 1.2002 0.4055 0.09 Uiso 0.463(9) 1 calc R U P A 2

loop_
_atom_site_aniso_label
_atom_site_aniso_U_11
_atom_site_aniso_U_22
_atom_site_aniso_U_33
_atom_site_aniso_U_23
_atom_site_aniso_U_13
_atom_site_aniso_U_12
C21 0.059(3) 0.040(3) 0.023(2) -0.002(2) 0.002(2) 0.009(2)
C22 0.039(3) 0.060(3) 0.022(2) 0.003(2) 0.0045(19) 0.013(2)
C23 0.040(3) 0.051(3) 0.019(2) 0.005(2) 0.0030(18) -0.007(2)
C24 0.038(3) 0.040(3) 0.019(2) 0.0011(19) 0.0013(18) 0.004(2)
C25 0.043(3) 0.045(3) 0.017(2) 0.0021(19) -0.0006(18) 0.000(2)
C26 0.108(5) 0.043(3) 0.037(3) -0.013(3) -0.006(3) 0.017(3)
C27 0.047(3) 0.117(6) 0.045(3) -0.002(3) 0.010(3) 0.028(4)
C28 0.067(4) 0.070(4) 0.044(3) 0.016(3) 0.003(3) -0.027(3)
C29 0.061(3) 0.044(3) 0.042(3) 0.013(2) -0.006(2) 0.011(3)
C30 0.052(3) 0.065(4) 0.033(3) -0.003(3) -0.011(2) -0.014(3)
C31 0.041(3) 0.057(3) 0.046(3) -0.002(3) -0.003(2) 0.018(3)
C32 0.051(3) 0.058(4) 0.050(3) 0.007(3) 0.004(2) -0.013(3)
C33 0.032(2) 0.044(3) 0.035(2) -0.006(2) -0.0061(19) 0.005(2)
C34 0.036(2) 0.030(2) 0.031(2) -0.0010(19) 0.0005(19) 0.006(2)
C41 0.034(3) 0.048(3) 0.054(3) 0.006(3) -0.008(2) 0.002(2)
C42 0.040(3) 0.045(3) 0.052(3) 0.004(2) 0.005(2) -0.009(2)
C43 0.031(2) 0.025(2) 0.029(2) 0.0011(18) 0.0001(18) -0.0023(18)
C44 0.025(2) 0.035(3) 0.041(3) -0.004(2) 0.0023(19) 0.0038(19)
C51 0.034(2) 0.028(2) 0.024(2) -0.0055(18) -0.0018(18) 0.0021(19)
C52 0.048(3) 0.033(3) 0.027(2) 0.009(2) 0.002(2) -0.002(2)
C53 0.048(3) 0.059(3) 0.044(3) 0.012(3) 0.012(2) -0.006(3)
C54 0.049(3) 0.050(3) 0.030(2) 0.004(2) 0.002(2) 0.004(2)
C55 0.087(4) 0.026(3) 0.040(3) 0.005(2) 0.001(3) -0.003(3)
N1 0.0312(19) 0.0231(19) 0.0253(18) -0.0033(15) 0.0030(15) 0.0017(15)
O1 0.0331(16) 0.0241(15) 0.0272(15) 0.0028(12) 0.0001(12) -0.0038(12)
Si1 0.0255(6) 0.0390(7) 0.0314(6) 0.0020(6) 0.0009(5) 0.0053(5)
Si2 0.0253(6) 0.0306(7) 0.0349(7) -0.0009(5) -0.0008(5) -0.0033(5)
Ti1 0.0320(4) 0.0198(4) 0.0279(4) -0.0019(3) 0.0004(3) 0.0000(3)
Ti2 0.0272(4) 0.0244(4) 0.0224(4) 0.0003(3) 0.0003(3) 0.0024(3)
C11 0.035(3) 0.019(2) 0.032(2) -0.0089(17) -0.008(2) -0.0016(18)
C12 0.035(3) 0.019(2) 0.032(2) -0.0089(17) -0.008(2) -0.0016(18)
C13 0.035(3) 0.019(2) 0.032(2) -0.0089(17) -0.008(2) -0.0016(18)
C14 0.035(3) 0.019(2) 0.032(2) -0.0089(17) -0.008(2) -0.0016(18)
C15 0.035(3) 0.019(2) 0.032(2) -0.0089(17) -0.008(2) -0.0016(18)
C16 0.068(4) 0.032(3) 0.067(3) -0.011(2) 0.001(3) -0.001(2)
C17 0.068(4) 0.032(3) 0.067(3) -0.011(2) 0.001(3) -0.001(2)
C18 0.068(4) 0.032(3) 0.067(3) -0.011(2) 0.001(3) -0.001(2)
C19 0.068(4) 0.032(3) 0.067(3) -0.011(2) 0.001(3) -0.001(2)
C20 0.068(4) 0.032(3) 0.067(3) -0.011(2) 0.001(3) -0.001(2)
C11' 0.034(4) 0.021(3) 0.046(3) -0.009(2) -0.006(3) -0.004(2)
C12' 0.034(4) 0.021(3) 0.046(3) -0.009(2) -0.006(3) -0.004(2)
C13' 0.034(4) 0.021(3) 0.046(3) -0.009(2) -0.006(3) -0.004(2)
C14' 0.034(4) 0.021(3) 0.046(3) -0.009(2) -0.006(3) -0.004(2)
C15' 0.034(4) 0.021(3) 0.046(3) -0.009(2) -0.006(3) -0.004(2)
C16' 0.076(5) 0.035(3) 0.069(4) -0.011(3) 0.002(3) 0.003(3)
C17' 0.076(5) 0.035(3) 0.069(4) -0.011(3) 0.002(3) 0.003(3)
C18' 0.076(5) 0.035(3) 0.069(4) -0.011(3) 0.002(3) 0.003(3)
C19' 0.076(5) 0.035(3) 0.069(4) -0.011(3) 0.002(3) 0.003(3)
C20' 0.076(5) 0.035(3) 0.069(4) -0.011(3) 0.002(3) 0.003(3)

loop_
_atom_type_symbol
_atom_type_description
_atom_type_scat_dispersion_real
_atom_type_scat_dispersion_imag
_atom_type_scat_source
C C 0.0033 0.0016 'International Tables Vol C Tables 4.2.6.8 and 6.1.1.4'
H H 0 0 'International Tables Vol C Tables 4.2.6.8 and 6.1.1.4'
N N 0.0061 0.0033 'International Tables Vol C Tables 4.2.6.8 and 6.1.1.4'
O O 0.0106 0.006 'International Tables Vol C Tables 4.2.6.8 and 6.1.1.4'
Si Si 0.0817 0.0704 'International Tables Vol C Tables 4.2.6.8 and 6.1.1.4'
Ti Ti 0.2776 0.4457 'International Tables Vol C Tables 4.2.6.8 and 6.1.1.4'

loop_
_exptl_crystal_face_index_h
_exptl_crystal_face_index_k
_exptl_crystal_face_index_l
_exptl_crystal_face_perp_dist
-1 -2 14 0.172
-4 1 3 0.104
6 -2 -5 0.058
0 1 -5 0.022
14 -1 15 0.129
1 -3 2 0.127
-10 -3 -9 0.062
-5 6 -9 0.084
9 8 5 0.162

loop_
_geom_angle_atom_site_label_1
_geom_angle_atom_site_label_2
_geom_angle_atom_site_label_3
_geom_angle
C22 C21 C25 108.1(4)
C22 C21 C26 126.6(5)
C25 C21 C26 125.2(5)
C22 C21 Ti2 72.5(3)
C25 C21 Ti2 71.9(2)
C26 C21 Ti2 121.1(3)
C21 C22 C23 108.1(4)
C21 C22 C27 125.0(5)
C23 C22 C27 126.5(5)
C21 C22 Ti2 73.9(3)
C23 C22 Ti2 70.5(2)
C27 C22 Ti2 127.6(3)
C22 C23 C24 107.9(4)
C22 C23 C28 126.6(5)
C24 C23 C28 125.3(5)
C22 C23 Ti2 75.3(3)
C24 C23 Ti2 72.2(2)
C28 C23 Ti2 122.0(3)
C25 C24 C23 108.3(4)
C25 C24 C29 126.7(4)
C23 C24 C29 124.9(4)
C25 C24 Ti2 75.2(2)
C23 C24 Ti2 73.0(2)
C29 C24 Ti2 120.3(3)
C24 C25 C21 107.6(4)
C24 C25 C30 125.8(4)
C21 C25 C30 126.0(5)
C24 C25 Ti2 70.5(2)
C21 C25 Ti2 74.3(2)
C30 C25 Ti2 127.1(3)
C21 C26 H26A 109.5
C21 C26 H26B 109.5
H26A C26 H26B 109.5
C21 C26 H26C 109.5
H26A C26 H26C 109.5
H26B C26 H26C 109.5
C22 C27 H27A 109.5
C22 C27 H27B 109.5
H27A C27 H27B 109.5
C22 C27 H27C 109.5
H27A C27 H27C 109.5
H27B C27 H27C 109.5
C23 C28 H28A 109.5
C23 C28 H28B 109.5
H28A C28 H28B 109.5
C23 C28 H28C 109.5
H28A C28 H28C 109.5
H28B C28 H28C 109.5
C24 C29 H29A 109.5
C24 C29 H29B 109.5
H29A C29 H29B 109.5
C24 C29 H29C 109.5
H29A C29 H29C 109.5
H29B C29 H29C 109.5
C25 C30 H30A 109.5
C25 C30 H30B 109.5
H30A C30 H30B 109.5
C25 C30 H30C 109.5
H30A C30 H30C 109.5
H30B C30 H30C 109.5
Si1 C31 H31A 109.5
Si1 C31 H31B 109.5
H31A C31 H31B 109.5
Si1 C31 H31C 109.5
H31A C31 H31C 109.5
H31B C31 H31C 109.5
Si1 C32 H32A 109.5
Si1 C32 H32B 109.5
H32A C32 H32B 109.5
Si1 C32 H32C 109.5
H32A C32 H32C 109.5
H32B C32 H32C 109.5
C51 C33 Si1 113.8(3)
C51 C33 H33A 108.8
Si1 C33 H33A 108.8
C51 C33 H33B 108.8
Si1 C33 H33B 108.8
H33A C33 H33B 107.7
Si1 C34 Ti2 123.7(2)
Si1 C34 H34A 106.4
Ti2 C34 H34A 106.4
Si1 C34 H34B 106.4
Ti2 C34 H34B 106.4
H34A C34 H34B 106.5
Si2 C41 H41A 109.5
Si2 C41 H41B 109.5
H41A C41 H41B 109.5
Si2 C41 H41C 109.5
H41A C41 H41C 109.5
H41B C41 H41C 109.5
Si2 C42 H42A 109.5
Si2 C42 H42B 109.5
H42A C42 H42B 109.5
Si2 C42 H42C 109.5
H42A C42 H42C 109.5
H42B C42 H42C 109.5
Si2 C43 Ti2 123.4(2)
Si2 C43 H43A 106.5
Ti2 C43 H43A 106.5
Si2 C43 H43B 106.5
Ti2 C43 H43B 106.5
H43A C43 H43B 106.5
Si2 C44 Ti1 121.9(2)
Si2 C44 H44A 106.8
Ti1 C44 H44A 106.8
Si2 C44 H44B 106.8
Ti1 C44 H44B 106.8
H44A C44 H44B 106.7
N1 C51 C33 133.1(4)
N1 C51 Ti1 72.8(2)
C33 C51 Ti1 153.4(3)
N1 C52 C53 107.3(4)
N1 C52 C55 108.3(4)
C53 C52 C55 111.6(4)
N1 C52 C54 109.6(4)
C53 C52 C54 109.3(4)
C55 C52 C54 110.6(4)
C52 C53 H53A 109.5
C52 C53 H53B 109.5
H53A C53 H53B 109.5
C52 C53 H53C 109.5
H53A C53 H53C 109.5
H53B C53 H53C 109.5
C52 C54 H54A 109.5
C52 C54 H54B 109.5
H54A C54 H54B 109.5
C52 C54 H54C 109.5
H54A C54 H54C 109.5
H54B C54 H54C 109.5
C52 C55 H55A 109.5
C52 C55 H55B 109.5
H55A C55 H55B 109.5
C52 C55 H55C 109.5
H55A C55 H55C 109.5
H55B C55 H55C 109.5
C51 N1 C52 130.2(4)
C51 N1 Ti1 71.2(2)
C52 N1 Ti1 158.5(3)
Ti2 O1 Ti1 136.70(16)
C34 Si1 C32 112.7(2)
C34 Si1 C31 112.1(2)
C32 Si1 C31 108.1(3)
C34 Si1 C33 112.1(2)
C32 Si1 C33 108.5(2)
C31 Si1 C33 102.9(2)
C44 Si2 C43 113.24(19)
C44 Si2 C42 112.1(2)
C43 Si2 C42 107.3(2)
C44 Si2 C41 108.5(2)
C43 Si2 C41 111.3(2)
C42 Si2 C41 104.0(2)
O1 Ti1 C51 93.78(14)
O1 Ti1 N1 114.79(13)
C51 Ti1 N1 35.94(15)
O1 Ti1 C44 94.87(15)
C51 Ti1 C44 123.40(18)
N1 Ti1 C44 91.30(16)
O1 Ti1 C11' 95.1(4)
C51 Ti1 C11' 134.1(3)
N1 Ti1 C11' 146.9(4)
C44 Ti1 C11' 100.5(3)
O1 Ti1 C12' 95.3(4)
C51 Ti1 C12' 99.9(4)
N1 Ti1 C12' 123.4(4)
C44 Ti1 C12' 134.6(3)
C11' Ti1 C12' 34.5(4)
O1 Ti1 C11 86.5(2)
C51 Ti1 C11 112.0(3)
N1 Ti1 C11 137.8(3)
C44 Ti1 C11 124.3(3)
O1 Ti1 C15 96.1(3)
C51 Ti1 C15 143.2(3)
N1 Ti1 C15 148.7(3)
C44 Ti1 C15 90.9(3)
C11 Ti1 C15 34.0(3)
O1 Ti1 C12 110.7(3)
C51 Ti1 C12 85.7(3)
N1 Ti1 C12 103.9(3)
C44 Ti1 C12 140.3(3)
C11 Ti1 C12 34.5(3)
C15 Ti1 C12 57.6(3)
O1 Ti1 C15' 124.1(4)
C51 Ti1 C15' 135.7(3)
N1 Ti1 C15' 120.9(4)
C44 Ti1 C15' 79.4(4)
C11' Ti1 C15' 34.7(6)
C12' Ti1 C15' 58.5(5)
O1 Ti1 C13 143.2(3)
C51 Ti1 C13 94.8(3)
N1 Ti1 C13 92.2(3)
C44 Ti1 C13 109.7(3)
C11 Ti1 C13 57.2(3)
C15 Ti1 C13 57.8(4)
C12 Ti1 C13 34.8(3)
O1 Ti1 C13' 126.5(4)
C51 Ti1 C13' 82.4(3)
N1 Ti1 C13' 92.5(3)
C44 Ti1 C13' 131.4(4)
C11' Ti1 C13' 56.6(4)
C12' Ti1 C13' 34.8(4)
C15' Ti1 C13' 57.5(5)
O1 Ti2 C43 100.16(15)
O1 Ti2 C34 105.07(15)
C43 Ti2 C34 99.06(17)
O1 Ti2 C24 96.20(14)
C43 Ti2 C24 107.45(16)
C34 Ti2 C24 142.32(16)
O1 Ti2 C23 96.01(15)
C43 Ti2 C23 140.69(16)
C34 Ti2 C23 110.95(17)
C24 Ti2 C23 34.79(15)
O1 Ti2 C25 126.23(15)
C43 Ti2 C25 84.69(16)
C34 Ti2 C25 127.20(16)
C24 Ti2 C25 34.34(15)
C23 Ti2 C25 57.13(15)
O1 Ti2 C22 125.79(16)
C43 Ti2 C22 131.10(17)
C34 Ti2 C22 85.47(16)
C24 Ti2 C22 56.94(15)
C23 Ti2 C22 34.18(17)
C25 Ti2 C22 56.36(15)
O1 Ti2 C21 151.18(15)
C43 Ti2 C21 97.66(17)
C34 Ti2 C21 94.20(16)
C24 Ti2 C21 56.66(16)
C23 Ti2 C21 56.56(17)
C25 Ti2 C21 33.86(16)
C22 Ti2 C21 33.60(17)
O1 Ti2 Ti1 22.26(9)
C43 Ti2 Ti1 82.55(12)
C34 Ti2 Ti1 94.65(12)
C24 Ti2 Ti1 114.63(11)
C23 Ti2 Ti1 118.25(12)
C25 Ti2 Ti1 137.70(12)
C22 Ti2 Ti1 145.99(13)
C21 Ti2 Ti1 171.00(11)
C15 C11 C12 110.2(10)
C15 C11 C16 129.4(10)
C12 C11 C16 120.4(11)
C15 C11 Ti1 73.1(6)
C12 C11 Ti1 73.2(5)
C16 C11 Ti1 120.7(6)
C11 C12 C13 106.9(8)
C11 C12 C17 130.0(12)
C13 C12 C17 122.6(12)
C11 C12 Ti1 72.3(5)
C13 C12 Ti1 73.1(5)
C17 C12 Ti1 125.5(6)
C14 C13 C12 105.8(10)
C14 C13 C18 125.2(12)
C12 C13 C18 128.4(12)
C14 C13 Ti1 74.0(6)
C12 C13 Ti1 72.1(5)
C18 C13 Ti1 126.1(7)
C15 C14 C13 110.7(13)
C15 C14 C19 122.1(12)
C13 C14 C19 127.2(12)
C15 C14 Ti1 71.2(8)
C13 C14 Ti1 72.0(7)
C19 C14 Ti1 123.7(8)
C11 C15 C14 106.1(11)
C11 C15 C20 124.1(11)
C14 C15 C20 129.5(11)
C11 C15 Ti1 72.9(6)
C14 C15 Ti1 75.0(9)
C20 C15 Ti1 121.9(7)
C11 C16 H16A 109.5
C11 C16 H16B 109.5
H16A C16 H16B 109.5
C11 C16 H16C 109.5
H16A C16 H16C 109.5
H16B C16 H16C 109.5
C12 C17 H17A 109.5
C12 C17 H17B 109.5
H17A C17 H17B 109.5
C12 C17 H17C 109.5
H17A C17 H17C 109.5
H17B C17 H17C 109.5
C13 C18 H18A 109.5
C13 C18 H18B 109.5
H18A C18 H18B 109.5
C13 C18 H18C 109.5
H18A C18 H18C 109.5
H18B C18 H18C 109.5
C14 C19 H19A 109.5
C14 C19 H19B 109.5
H19A C19 H19B 109.5
C14 C19 H19C 109.5
H19A C19 H19C 109.5
H19B C19 H19C 109.5
C15 C20 H20A 109.5
C15 C20 H20B 109.5
H20A C20 H20B 109.5
C15 C20 H20C 109.5
H20A C20 H20C 109.5
H20B C20 H20C 109.5
C12' C11' C15' 111.5(15)
C12' C11' C16' 128.8(15)
C15' C11' C16' 119.6(13)
C12' C11' Ti1 72.9(7)
C15' C11' Ti1 74.7(10)
C16' C11' Ti1 117.2(8)
C11' C12' C13' 106.4(11)
C11' C12' C17' 125.0(16)
C13' C12' C17' 128.5(14)
C11' C12' Ti1 72.6(7)
C13' C12' Ti1 75.2(6)
C17' C12' Ti1 119.0(7)
C14' C13' C12' 105.9(11)
C14' C13' C18' 128.0(14)
C12' C13' C18' 125.9(15)
C14' C13' Ti1 73.1(6)
C12' C13' Ti1 70.0(5)
C18' C13' Ti1 125.2(7)
C15' C14' C13' 111.7(14)
C15' C14' C19' 127.6(13)
C13' C14' C19' 120.6(12)
C15' C14' Ti1 72.4(9)
C13' C14' Ti1 72.9(6)
C19' C14' Ti1 125.7(8)
C14' C15' C11' 104.3(15)
C14' C15' C20' 123.9(16)
C11' C15' C20' 129.9(15)
C14' C15' Ti1 74.2(9)
C11' C15' Ti1 70.6(10)
C20' C15' Ti1 131.5(10)
C11' C16' H16D 109.5
C11' C16' H16E 109.5
H16D C16' H16E 109.5
C11' C16' H16F 109.5
H16D C16' H16F 109.5
H16E C16' H16F 109.5
C12' C17' H17D 109.5
C12' C17' H17E 109.5
H17D C17' H17E 109.5
C12' C17' H17F 109.5
H17D C17' H17F 109.5
H17E C17' H17F 109.5
C13' C18' H18D 109.5
C13' C18' H18E 109.5
H18D C18' H18E 109.5
C13' C18' H18F 109.5
H18D C18' H18F 109.5
H18E C18' H18F 109.5
C14' C19' H19D 109.5
C14' C19' H19E 109.5
H19D C19' H19E 109.5
C14' C19' H19F 109.5
H19D C19' H19F 109.5
H19E C19' H19F 109.5
C15' C20' H20D 109.5
C15' C20' H20E 109.5
H20D C20' H20E 109.5
C15' C20' H20F 109.5
H20D C20' H20F 109.5
H20E C20' H20F 109.5

loop_
_geom_bond_atom_site_label_1
_geom_bond_atom_site_label_2
_geom_bond_distance
C21 C22 1.408(7)
C21 C25 1.415(7)
C21 C26 1.509(7)
C21 Ti2 2.445(4)
C22 C23 1.409(7)
C22 C27 1.504(7)
C22 Ti2 2.427(4)
C23 C24 1.411(6)
C23 C28 1.491(7)
C23 Ti2 2.365(4)
C24 C25 1.408(6)
C24 C29 1.503(6)
C24 Ti2 2.353(4)
C25 C30 1.502(6)
C25 Ti2 2.414(4)
C26 H26A 0.98
C26 H26B 0.98
C26 H26C 0.98
C27 H27A 0.98
C27 H27B 0.98
C27 H27C 0.98
C28 H28A 0.98
C28 H28B 0.98
C28 H28C 0.98
C29 H29A 0.98
C29 H29B 0.98
C29 H29C 0.98
C30 H30A 0.98
C30 H30B 0.98
C30 H30C 0.98
C31 Si1 1.874(5)
C31 H31A 0.98
C31 H31B 0.98
C31 H31C 0.98
C32 Si1 1.867(5)
C32 H32A 0.98
C32 H32B 0.98
C32 H32C 0.98
C33 C51 1.481(6)
C33 Si1 1.901(5)
C33 H33A 0.99
C33 H33B 0.99
C34 Si1 1.843(4)
C34 Ti2 2.151(4)
C34 H34A 0.99
C34 H34B 0.99
C41 Si2 1.884(5)
C41 H41A 0.98
C41 H41B 0.98
C41 H41C 0.98
C42 Si2 1.879(5)
C42 H42A 0.98
C42 H42B 0.98
C42 H42C 0.98
C43 Si2 1.864(4)
C43 Ti2 2.097(4)
C43 H43A 0.99
C43 H43B 0.99
C44 Si2 1.857(4)
C44 Ti1 2.187(4)
C44 H44A 0.99
C44 H44B 0.99
C51 N1 1.272(5)
C51 Ti1 2.052(4)
C52 N1 1.496(5)
C52 C53 1.511(7)
C52 C55 1.518(7)
C52 C54 1.529(6)
C53 H53A 0.98
C53 H53B 0.98
C53 H53C 0.98
C54 H54A 0.98
C54 H54B 0.98
C54 H54C 0.98
C55 H55A 0.98
C55 H55B 0.98
C55 H55C 0.98
N1 Ti1 2.071(3)
O1 Ti2 1.777(3)
O1 Ti1 1.875(3)
Ti1 C11' 2.346(14)
Ti1 C12' 2.351(10)
Ti1 C11 2.383(9)
Ti1 C15 2.386(12)
Ti1 C12 2.395(8)
Ti1 C15' 2.399(18)
Ti1 C13 2.408(9)
Ti1 C13' 2.419(10)
C11 C15 1.395(13)
C11 C12 1.415(12)
C11 C16 1.515(15)
C12 C13 1.437(14)
C12 C17 1.493(14)
C13 C14 1.415(15)
C13 C18 1.475(15)
C14 C15 1.40(2)
C14 C19 1.51(2)
C15 C20 1.484(17)
C16 H16A 0.98
C16 H16B 0.98
C16 H16C 0.98
C17 H17A 0.98
C17 H17B 0.98
C17 H17C 0.98
C18 H18A 0.98
C18 H18B 0.98
C18 H18C 0.98
C19 H19A 0.98
C19 H19B 0.98
C19 H19C 0.98
C20 H20A 0.98
C20 H20B 0.98
C20 H20C 0.98
C11' C12' 1.393(16)
C11' C15' 1.42(3)
C11' C16' 1.53(2)
C12' C13' 1.429(17)
C12' C17' 1.509(18)
C13' C14' 1.416(16)
C13' C18' 1.529(17)
C14' C15' 1.385(18)
C14' C19' 1.528(18)
C15' C20' 1.49(2)
C16' H16D 0.98
C16' H16E 0.98
C16' H16F 0.98
C17' H17D 0.98
C17' H17E 0.98
C17' H17F 0.98
C18' H18D 0.98
C18' H18E 0.98
C18' H18F 0.98
C19' H19D 0.98
C19' H19E 0.98
C19' H19F 0.98
C20' H20D 0.98
C20' H20E 0.98
C20' H20F 0.98

loop_
_geom_torsion_atom_site_label_1
_geom_torsion_atom_site_label_2
_geom_torsion_atom_site_label_3
_geom_torsion_atom_site_label_4
_geom_torsion
C25 C21 C22 C23 0.8(5)
C26 C21 C22 C23 -178.8(4)
Ti2 C21 C22 C23 -62.7(3)
C25 C21 C22 C27 -171.5(4)
C26 C21 C22 C27 8.9(8)
Ti2 C21 C22 C27 125.0(5)
C25 C21 C22 Ti2 63.5(3)
C26 C21 C22 Ti2 -116.2(5)
C21 C22 C23 C24 -0.4(5)
C27 C22 C23 C24 171.7(4)
Ti2 C22 C23 C24 -65.3(3)
C21 C22 C23 C28 -175.9(4)
C27 C22 C23 C28 -3.7(7)
Ti2 C22 C23 C28 119.2(5)
C21 C22 C23 Ti2 64.9(3)
C27 C22 C23 Ti2 -123.0(5)
C22 C23 C24 C25 -0.1(5)
C28 C23 C24 C25 175.4(4)
Ti2 C23 C24 C25 -67.5(3)
C22 C23 C24 C29 -177.0(4)
C28 C23 C24 C29 -1.5(7)
Ti2 C23 C24 C29 115.5(4)
C22 C23 C24 Ti2 67.4(3)
C28 C23 C24 Ti2 -117.1(4)
C23 C24 C25 C21 0.5(5)
C29 C24 C25 C21 177.5(4)
Ti2 C24 C25 C21 -65.5(3)
C23 C24 C25 C30 -171.6(4)
C29 C24 C25 C30 5.3(7)
Ti2 C24 C25 C30 122.3(4)
C23 C24 C25 Ti2 66.1(3)
C29 C24 C25 Ti2 -117.0(4)
C22 C21 C25 C24 -0.8(5)
C26 C21 C25 C24 178.8(4)
Ti2 C21 C25 C24 63.0(3)
C22 C21 C25 C30 171.3(4)
C26 C21 C25 C30 -9.0(7)
Ti2 C21 C25 C30 -124.8(4)
C22 C21 C25 Ti2 -63.9(3)
C26 C21 C25 Ti2 115.8(5)
Si1 C33 C51 N1 118.3(5)
Si1 C33 C51 Ti1 -46.5(8)
C33 C51 N1 C52 5.2(8)
Ti1 C51 N1 C52 178.1(4)
C33 C51 N1 Ti1 -172.9(5)
C53 C52 N1 C51 173.3(4)
C55 C52 N1 C51 -66.1(6)
C54 C52 N1 C51 54.7(6)
C53 C52 N1 Ti1 -11.6(9)
C55 C52 N1 Ti1 109.0(8)
C54 C52 N1 Ti1 -130.2(7)
Ti2 C34 Si1 C32 -51.9(3)
Ti2 C34 Si1 C31 -174.1(3)
Ti2 C34 Si1 C33 70.8(3)
Ti1 C44 Si2 C43 0.5(3)
Ti1 C44 Si2 C42 122.1(3)
Ti1 C44 Si2 C41 -123.6(3)
Ti2 C43 Si2 C44 -35.1(3)
Ti2 C43 Si2 C42 -159.3(2)
Ti2 C43 Si2 C41 87.5(3)
Ti2 O1 Ti1 C51 60.0(3)
Ti2 O1 Ti1 N1 29.7(3)
Ti2 O1 Ti1 C44 -64.0(3)
Ti2 O1 Ti1 C11' -165.1(4)
Ti2 O1 Ti1 C12' 160.3(4)
Ti2 O1 Ti1 C11 171.8(4)
Ti2 O1 Ti1 C15 -155.5(3)
Ti2 O1 Ti1 C12 146.9(3)
Ti2 O1 Ti1 C15' -144.5(5)
Ti2 O1 Ti1 C13 163.3(5)
Ti2 O1 Ti1 C13' 143.3(4)
Ti1 O1 Ti2 C43 38.2(3)
Ti1 O1 Ti2 C34 -64.1(3)
Ti1 O1 Ti2 C24 147.3(2)
Ti1 O1 Ti2 C23 -177.7(2)
Ti1 O1 Ti2 C25 129.1(2)
Ti1 O1 Ti2 C22 -159.5(2)
Ti1 O1 Ti2 C21 165.6(3)
C15 C11 C12 C13 -1.1(10)
C16 C11 C12 C13 178.4(8)
Ti1 C11 C12 C13 -65.4(6)
C15 C11 C12 C17 -173.9(9)
C16 C11 C12 C17 5.6(13)
Ti1 C11 C12 C17 121.8(9)
C15 C11 C12 Ti1 64.3(6)
C16 C11 C12 Ti1 -116.2(8)
C11 C12 C13 C14 -2.0(10)
C17 C12 C13 C14 171.4(9)
Ti1 C12 C13 C14 -66.9(7)
C11 C12 C13 C18 -172.9(9)
C17 C12 C13 C18 0.5(14)
Ti1 C12 C13 C18 122.2(10)
C11 C12 C13 Ti1 64.9(5)
C17 C12 C13 Ti1 -121.7(8)
C12 C13 C14 C15 4.6(12)
C18 C13 C14 C15 175.8(11)
Ti1 C13 C14 C15 -61.0(9)
C12 C13 C14 C19 -175.3(11)
C18 C13 C14 C19 -4.1(18)
Ti1 C13 C14 C19 119.1(13)
C12 C13 C14 Ti1 65.6(6)
C18 C13 C14 Ti1 -123.2(9)
C12 C11 C15 C14 3.9(12)
C16 C11 C15 C14 -175.6(11)
Ti1 C11 C15 C14 68.2(9)
C12 C11 C15 C20 178.3(10)
C16 C11 C15 C20 -1.1(16)
Ti1 C11 C15 C20 -117.3(10)
C12 C11 C15 Ti1 -64.4(6)
C16 C11 C15 Ti1 116.2(9)
C13 C14 C15 C11 -5.2(13)
C19 C14 C15 C11 174.6(10)
Ti1 C14 C15 C11 -66.7(7)
C13 C14 C15 C20 -179.3(10)
C19 C14 C15 C20 1(2)
Ti1 C14 C15 C20 119.2(13)
C13 C14 C15 Ti1 61.5(9)
C19 C14 C15 Ti1 -118.6(12)
C15' C11' C12' C13' -2.9(14)
C16' C11' C12' C13' -179.6(12)
Ti1 C11' C12' C13' -68.2(7)
C15' C11' C12' C17' 178.9(12)
C16' C11' C12' C17' 2.1(19)
Ti1 C11' C12' C17' 113.6(11)
C15' C11' C12' Ti1 65.3(11)
C16' C11' C12' Ti1 -111.5(13)
C11' C12' C13' C14' 1.6(11)
C17' C12' C13' C14' 179.7(11)
Ti1 C12' C13' C14' -64.8(7)
C11' C12' C13' C18' -174.1(11)
C17' C12' C13' C18' 4.1(17)
Ti1 C12' C13' C18' 119.6(10)
C11' C12' C13' Ti1 66.4(7)
C17' C12' C13' Ti1 -115.5(11)
C12' C13' C14' C15' 0.3(12)
C18' C13' C14' C15' 175.8(11)
Ti1 C13' C14' C15' -62.4(9)
C12' C13' C14' C19' -175.5(10)
C18' C13' C14' C19' 0.0(17)
Ti1 C13' C14' C19' 121.8(10)
C12' C13' C14' Ti1 62.7(7)
C18' C13' C14' Ti1 -121.8(11)
C13' C14' C15' C11' -2.0(14)
C19' C14' C15' C11' 173.4(13)
Ti1 C14' C15' C11' -64.7(10)
C13' C14' C15' C20' -167.5(13)
C19' C14' C15' C20' 8(2)
Ti1 C14' C15' C20' 129.8(15)
C13' C14' C15' Ti1 62.7(8)
C19' C14' C15' Ti1 -121.9(12)
C12' C11' C15' C14' 3.0(16)
C16' C11' C15' C14' -179.9(11)
Ti1 C11' C15' C14' 67.2(9)
C12' C11' C15' C20' 167.4(13)
C16' C11' C15' C20' -16(2)
Ti1 C11' C15' C20' -128.4(15)
C12' C11' C15' Ti1 -64.2(9)
C16' C11' C15' Ti1 112.9(12)
